data_1540967
loop_
_publ_author_name
'Shibahara, T.'
'Yamasaki, M.'

_publ_section_title
;
 A new synthetic route to Hexachloromolybdate(III). An X-ray structure of
 (NH~4~)~3~[MoCl~6~]
;
_journal_issue 10
_journal_name_full 'Bulletin of the Chemical Society of Japan'
_journal_page_first 3022
_journal_page_last 3023
_journal_paper_doi 10.1246/bcsj.63.3022
_journal_volume 63
_journal_year 1990
_chemical_formula_sum 'Cl6 H12 Mo N3'
_chemical_name_systematic '(N H4)3 (Mo Cl6)'
_space_group_IT_number 84
_symmetry_space_group_name_Hall '-P 4c'
_symmetry_space_group_name_H-M 'P 42/m'
_cell_angle_alpha 90
_cell_angle_beta 90
_cell_angle_gamma 90
_cell_formula_units_Z 2
_cell_length_a 8.822
_cell_length_b 8.822
_cell_length_c 7.271
_cell_volume 565.885
_citation_journal_id_ASTM BCSJA8
_cod_data_source_file Shibahara_BCSJA8_1990_1348.cif
_cod_data_source_block H12Cl6Mo1N3
_cod_original_formula_sum 'H12 Cl6 Mo1 N3'
_cod_database_code 1540967

loop_
_symmetry_equiv_pos_as_xyz
x,y,z
-y,x,z+1/2
-x,-y,z
y,-x,z+1/2
-x,-y,-z
y,-x,-z-1/2
x,y,-z
-y,x,-z-1/2

loop_
_atom_site_label
_atom_site_type_symbol
_atom_site_fract_x
_atom_site_fract_y
_atom_site_fract_z
_atom_site_occupancy
_atom_site_U_iso_or_equiv
_atom_site_attached_hydrogens
N1 N-3 0.5 0.5 0 1 0.0 4
Mo1 Mo+3 0.5 0 0 1 0.0 0
Cl1 Cl-1 0.767 0.0716 0 1 0.0 0
Cl2 Cl-1 0.4436 0.1892 0.2373 1 0.0 0
N2 N-3 0.0838 0.2638 0 1 0.0 4
